data_4513222
loop_
_publ_author_name
'Adachi, Takuji'
'Connors, David M.'
'Xiao, Wenchang'
'Hu, Chunhua'
'Ward, Michael D.'

_publ_section_title
;
 Strong Intermolecular Electronic Coupling of Chromophores Confined in
 Hydrogen-Bonded Frameworks
;
_journal_issue 7
_journal_name_full 'Crystal Growth &amp; Design'
_journal_page_first 3366
_journal_paper_doi 10.1021/acs.cgd.5b00452
_journal_volume 15
_journal_year 2015
_chemical_formula_sum 'C24 H28 N6 O6 S2'
_chemical_formula_weight 560.64
_space_group_crystal_system orthorhombic
_space_group_IT_number 29
_space_group_name_Hall 'P 2c -2ac'
_space_group_name_H-M_alt 'P c a 21'
_symmetry_space_group_name_Hall 'P 2c -2ac'
_symmetry_space_group_name_H-M 'P c a 21'
_atom_sites_solution_hydrogens geom
_audit_creation_method SHELXL-2014/7
_cell_angle_alpha 90
_cell_angle_beta 90
_cell_angle_gamma 90
_cell_formula_units_Z 4
_cell_length_a 21.7900(10)
_cell_length_b 7.5850(3)
_cell_length_c 16.3519(7)
_cell_measurement_reflns_used 8715
_cell_measurement_temperature 100(2)
_cell_measurement_theta_max 28.23
_cell_measurement_theta_min 2.25
_cell_volume 2702.6(2)
_computing_cell_refinement 'Bruker SAINT'
_computing_data_collection 'Bruker APEX2'
_computing_data_reduction 'Bruker SAINT'
_computing_structure_refinement 'SHELXL-2014/7 (Sheldrick, 2014)'
_computing_structure_solution 'SHELXT (Sheldrick 2014)'
_diffrn_ambient_temperature 100(2)
_diffrn_measured_fraction_theta_full 1.000
_diffrn_measured_fraction_theta_max 0.999
_diffrn_measurement_device_type 'Bruker APEX-II CCD'
_diffrn_measurement_method '\w scans'
_diffrn_radiation_monochromator graphite
_diffrn_radiation_source 'Sealed tube'
_diffrn_radiation_type MoK\a
_diffrn_radiation_wavelength 0.71073
_diffrn_reflns_av_R_equivalents 0.0568
_diffrn_reflns_av_unetI/netI 0.0377
_diffrn_reflns_laue_measured_fraction_full 1.000
_diffrn_reflns_laue_measured_fraction_max 0.999
_diffrn_reflns_limit_h_max 29
_diffrn_reflns_limit_h_min -29
_diffrn_reflns_limit_k_max 10
_diffrn_reflns_limit_k_min -10
_diffrn_reflns_limit_l_max 21
_diffrn_reflns_limit_l_min -21
_diffrn_reflns_number 40360
_diffrn_reflns_point_group_measured_fraction_full 1.000
_diffrn_reflns_point_group_measured_fraction_max 0.999
_diffrn_reflns_theta_full 25.242
_diffrn_reflns_theta_max 28.311
_diffrn_reflns_theta_min 1.869
_exptl_absorpt_coefficient_mu 0.247
_exptl_absorpt_correction_T_max 0.7457
_exptl_absorpt_correction_T_min 0.6560
_exptl_absorpt_correction_type multi-scan
_exptl_absorpt_process_details SADABS
_exptl_crystal_colour colorless
_exptl_crystal_density_diffrn 1.378
_exptl_crystal_description plate
_exptl_crystal_F_000 1176
_exptl_crystal_size_max 0.490
_exptl_crystal_size_mid 0.100
_exptl_crystal_size_min 0.050
_refine_diff_density_max 0.251
_refine_diff_density_min -0.330
_refine_diff_density_rms 0.046
_refine_ls_abs_structure_details
;
 Refined as an inversion twin.
;
_refine_ls_abs_structure_Flack 0.41(8)
_refine_ls_extinction_method none
_refine_ls_goodness_of_fit_ref 1.023
_refine_ls_hydrogen_treatment constr
_refine_ls_matrix_type full
_refine_ls_number_parameters 465
_refine_ls_number_reflns 6712
_refine_ls_number_restraints 39
_refine_ls_restrained_S_all 1.023
_refine_ls_R_factor_all 0.0459
_refine_ls_R_factor_gt 0.0353
_refine_ls_shift/su_max 0.000
_refine_ls_shift/su_mean 0.000
_refine_ls_structure_factor_coef Fsqd
_refine_ls_weighting_details 'w=1/[\s^2^(Fo^2^)+(0.0394P)^2^+0.7987P] where P=(Fo^2^+2Fc^2^)/3'
_refine_ls_weighting_scheme calc
_refine_ls_wR_factor_gt 0.0814
_refine_ls_wR_factor_ref 0.0872
_reflns_Friedel_coverage 0.932
_reflns_friedel_fraction_full 1.000
_reflns_friedel_fraction_max 0.999
_reflns_number_gt 5792
_reflns_number_total 6712
_reflns_threshold_expression 'I > 2\s(I)'
_cod_data_source_file cg5b00452_si_004.cif
_cod_data_source_block 14mdw14t
_cod_depositor_comments 'Adding full bibliography for 4513220--4513222.cif.'
_cod_database_code 4513222
_shelx_shelxl_version_number 2014/7
_shelx_space_group_comment
;
The symmetry employed for this shelxl refinement is uniquely defined
by the following loop, which should always be used as a source of
symmetry information in preference to the above space-group names.
They are only intended as comments.
;
_shelx_estimated_absorpt_t_min 0.888
_shelx_estimated_absorpt_t_max 0.988

loop_
_space_group_symop_operation_xyz
'x, y, z'
'-x, -y, z+1/2'
'x+1/2, -y, z'
'-x+1/2, y, z+1/2'

loop_
_atom_site_label
_atom_site_type_symbol
_atom_site_fract_x
_atom_site_fract_y
_atom_site_fract_z
_atom_site_U_iso_or_equiv
_atom_site_adp_type
_atom_site_occupancy
_atom_site_site_symmetry_order
_atom_site_calc_flag
_atom_site_refinement_flags_posn
_atom_site_refinement_flags_adp
_atom_site_refinement_flags_occupancy
_atom_site_disorder_assembly
_atom_site_disorder_group
S1 S 0.23502(4) 0.93582(10) 0.64648(6) 0.01598(18) Uani 0.922(2) 1 d . . P A 1
S2 S 0.51328(4) -0.45478(11) 0.34971(6) 0.01649(18) Uani 0.922(2) 1 d . . P A 1
O1 O 0.20671(11) 0.7759(3) 0.67957(15) 0.0194(5) Uani 0.922(2) 1 d . . P A 1
O2 O 0.30148(11) 0.9352(3) 0.65439(17) 0.0207(5) Uani 0.922(2) 1 d . . P A 1
O3 O 0.20720(13) 1.0940(3) 0.68183(17) 0.0212(6) Uani 0.922(2) 1 d . . P A 1
O4 O 0.44675(11) -0.4607(3) 0.34025(18) 0.0208(5) Uani 0.922(2) 1 d . . P A 1
O5 O 0.53951(12) -0.2897(3) 0.31846(17) 0.0220(5) Uani 0.922(2) 1 d . . P A 1
O6 O 0.54328(12) -0.6080(3) 0.31204(17) 0.0203(5) Uani 0.922(2) 1 d . . P A 1
C1 C 0.21562(15) 0.9401(4) 0.5406(2) 0.0155(6) Uani 0.922(2) 1 d . . P A 1
C2 C 0.23922(14) 0.8147(4) 0.4847(2) 0.0162(6) Uani 0.922(2) 1 d . . P A 1
C3 C 0.21817(16) 0.8260(4) 0.4037(2) 0.0204(7) Uani 0.922(2) 1 d . . P A 1
H3 H 0.2338 0.7459 0.3642 0.024 Uiso 0.922(2) 1 calc R U P A 1
C4 C 0.17535(19) 0.9504(5) 0.3796(3) 0.0255(8) Uani 0.922(2) 1 d . . P A 1
H4 H 0.1621 0.9541 0.3243 0.031 Uiso 0.922(2) 1 calc R U P A 1
C5 C 0.15167(16) 1.0699(4) 0.4359(2) 0.0247(7) Uani 0.922(2) 1 d . . P A 1
H5 H 0.1217 1.1539 0.4196 0.030 Uiso 0.922(2) 1 calc R U P A 1
C6 C 0.17245(16) 1.0644(4) 0.5163(2) 0.0204(7) Uani 0.922(2) 1 d . . P A 1
H6 H 0.1570 1.1466 0.5550 0.024 Uiso 0.922(2) 1 calc R U P A 1
C7 C 0.28434(14) 0.6772(4) 0.5069(2) 0.0157(6) Uani 0.922(2) 1 d . . P A 1
H7 H 0.3131 0.7020 0.5490 0.019 Uiso 0.922(2) 1 calc R U P A 1
C8 C 0.28654(18) 0.5192(4) 0.4703(3) 0.0183(8) Uani 0.922(2) 1 d . . P A 1
H8 H 0.2560 0.4959 0.4303 0.022 Uiso 0.922(2) 1 calc R U P A 1
C9 C 0.33150(14) 0.3780(4) 0.4858(2) 0.0167(6) Uani 0.922(2) 1 d . . P A 1
C10 C 0.32369(15) 0.2138(4) 0.4478(2) 0.0197(7) Uani 0.922(2) 1 d . . P A 1
H10 H 0.2895 0.1966 0.4126 0.024 Uiso 0.922(2) 1 calc R U P A 1
C11 C 0.36421(15) 0.0767(4) 0.4600(2) 0.0191(7) Uani 0.922(2) 1 d . . P A 1
H11 H 0.3576 -0.0326 0.4330 0.023 Uiso 0.922(2) 1 calc R U P A 1
C12 C 0.41508(15) 0.0967(4) 0.5116(2) 0.0170(6) Uani 0.922(2) 1 d . . P A 1
C13 C 0.42281(15) 0.2599(4) 0.5505(2) 0.0188(6) Uani 0.922(2) 1 d . . P A 1
H13 H 0.4565 0.2765 0.5865 0.023 Uiso 0.922(2) 1 calc R U P A 1
C14 C 0.38201(14) 0.3980(4) 0.5373(2) 0.0185(6) Uani 0.922(2) 1 d . . P A 1
H14 H 0.3887 0.5078 0.5638 0.022 Uiso 0.922(2) 1 calc R U P A 1
C15 C 0.45959(16) -0.0441(4) 0.5276(2) 0.0182(7) Uani 0.922(2) 1 d . . P A 1
H15 H 0.4891 -0.0222 0.5692 0.022 Uiso 0.922(2) 1 calc R U P A 1
C16 C 0.46304(15) -0.2009(4) 0.4896(2) 0.0170(6) Uani 0.922(2) 1 d . . P A 1
H16 H 0.4352 -0.2239 0.4462 0.020 Uiso 0.922(2) 1 calc R U P A 1
C17 C 0.50776(14) -0.3395(4) 0.5118(2) 0.0166(6) Uani 0.922(2) 1 d . . P A 1
C18 C 0.53173(15) -0.4621(4) 0.4553(2) 0.0164(7) Uani 0.922(2) 1 d . . P A 1
C19 C 0.57328(16) -0.5914(4) 0.4800(2) 0.0235(7) Uani 0.922(2) 1 d . . P A 1
H19 H 0.5891 -0.6722 0.4409 0.028 Uiso 0.922(2) 1 calc R U P A 1
C20 C 0.59168(17) -0.6032(4) 0.5608(2) 0.0267(8) Uani 0.922(2) 1 d . . P A 1
H20 H 0.6202 -0.6910 0.5773 0.032 Uiso 0.922(2) 1 calc R U P A 1
C21 C 0.5680(2) -0.4853(5) 0.6171(3) 0.0297(10) Uani 0.922(2) 1 d . . P A 1
H21 H 0.5805 -0.4923 0.6726 0.036 Uiso 0.922(2) 1 calc R U P A 1
C22 C 0.52634(15) -0.3572(4) 0.5936(2) 0.0225(7) Uani 0.922(2) 1 d . . P A 1
H22 H 0.5100 -0.2796 0.6336 0.027 Uiso 0.922(2) 1 calc R U P A 1
N1 N 0.25881(14) 0.4345(4) 0.6815(2) 0.0233(6) Uani 0.922(2) 1 d . . P A 1
H1A H 0.2402 0.5341 0.6694 0.028 Uiso 0.922(2) 1 calc R U P A 1
H1B H 0.2409 0.3332 0.6707 0.028 Uiso 0.922(2) 1 calc R U P A 1
N2 N 0.34047(15) 0.5903(4) 0.7317(2) 0.0225(6) Uani 0.922(2) 1 d . . P A 1
H2A H 0.3769 0.5934 0.7549 0.027 Uiso 0.922(2) 1 calc R U P A 1
H2B H 0.3216 0.6892 0.7189 0.027 Uiso 0.922(2) 1 calc R U P A 1
N3 N 0.34176(15) 0.2866(4) 0.7347(2) 0.0248(7) Uani 0.922(2) 1 d . . P A 1
H3A H 0.3782 0.2879 0.7579 0.030 Uiso 0.922(2) 1 calc R U P A 1
H3B H 0.3237 0.1855 0.7238 0.030 Uiso 0.922(2) 1 calc R U P A 1
C23 C 0.31407(18) 0.4371(4) 0.7159(2) 0.0197(7) Uani 0.922(2) 1 d . . P A 1
N4 N 0.40871(17) -1.1110(4) 0.2637(2) 0.0267(8) Uani 0.922(2) 1 d . . P A 1
H4A H 0.4293 -1.2087 0.2730 0.032 Uiso 0.922(2) 1 calc R U P A 1
H4B H 0.3718 -1.1160 0.2421 0.032 Uiso 0.922(2) 1 calc R U P A 1
N5 N 0.48886(15) -0.9475(4) 0.3149(2) 0.0246(7) Uani 0.922(2) 1 d . . P A 1
H5A H 0.5054 -0.8445 0.3263 0.030 Uiso 0.922(2) 1 calc R U P A 1
H5B H 0.5093 -1.0452 0.3251 0.030 Uiso 0.922(2) 1 calc R U P A 1
N6 N 0.40275(15) -0.8081(4) 0.2671(2) 0.0215(6) Uani 0.922(2) 1 d . . P A 1
H6A H 0.4194 -0.7053 0.2786 0.026 Uiso 0.922(2) 1 calc R U P A 1
H6B H 0.3658 -0.8131 0.2454 0.026 Uiso 0.922(2) 1 calc R U P A 1
C24 C 0.43340(19) -0.9557(5) 0.2824(2) 0.0201(8) Uani 0.922(2) 1 d . . P A 1
S1' S 0.2332(8) -0.9373(19) 0.6537(15) 0.034(3) Uani 0.078(2) 1 d . U P A 2
O1' O 0.2083(16) -0.786(5) 0.672(2) 0.034(3) Uani 0.078(2) 1 d . . P A 2
O2' O 0.3004(17) -0.948(5) 0.651(3) 0.034(3) Uani 0.078(2) 1 d . . P A 2
O3' O 0.2071(18) -1.125(5) 0.677(2) 0.034(3) Uani 0.078(2) 1 d . . P A 2
S2' S 0.5181(8) 0.436(2) 0.3461(16) 0.041(3) Uani 0.078(2) 1 d . U P A 2
O4' O 0.444(2) 0.442(5) 0.334(3) 0.041(3) Uani 0.078(2) 1 d . . P A 2
O5' O 0.5432(18) 0.280(5) 0.308(2) 0.041(3) Uani 0.078(2) 1 d . . P A 2
O6' O 0.5424(18) 0.615(5) 0.303(3) 0.041(3) Uani 0.078(2) 1 d . . P A 2
C1' C 0.2205(17) -0.948(5) 0.545(2) 0.044(6) Uani 0.078(2) 1 d G . P A 2
C2' C 0.2422(14) -0.833(4) 0.486(3) 0.044(6) Uani 0.078(2) 1 d DG . P A 2
C3' C 0.2182(17) -0.838(4) 0.407(2) 0.044(6) Uani 0.078(2) 1 d G . P A 2
H3' H 0.2331 -0.7595 0.3662 0.053 Uiso 0.078(2) 1 calc R U P A 2
C4' C 0.1726(18) -0.959(5) 0.387(2) 0.044(6) Uani 0.078(2) 1 d G . P A 2
H4' H 0.1562 -0.9632 0.3336 0.053 Uiso 0.078(2) 1 calc R U P A 2
C5' C 0.1509(15) -1.075(4) 0.447(3) 0.044(6) Uani 0.078(2) 1 d G . P A 2
H5' H 0.1197 -1.1574 0.4336 0.053 Uiso 0.078(2) 1 calc R U P A 2
C6' C 0.1749(17) -1.069(4) 0.526(2) 0.044(6) Uani 0.078(2) 1 d G . P A 2
H6' H 0.1600 -1.1479 0.5661 0.053 Uiso 0.078(2) 1 calc R U P A 2
C7' C 0.288(2) -0.697(5) 0.510(4) 0.044(6) Uani 0.078(2) 1 d D . P A 2
H7' H 0.3166 -0.7248 0.5511 0.053 Uiso 0.078(2) 1 calc R U P A 2
C8' C 0.289(3) -0.534(6) 0.475(5) 0.039(4) Uani 0.078(2) 1 d D . P A 2
H8' H 0.2554 -0.5052 0.4414 0.047 Uiso 0.078(2) 1 calc R U P A 2
C9' C 0.3364(14) -0.393(3) 0.483(2) 0.039(4) Uani 0.078(2) 1 d DG . P A 2
C10' C 0.3858(15) -0.415(3) 0.536(2) 0.039(4) Uani 0.078(2) 1 d G . P A 2
H10' H 0.3920 -0.5251 0.5624 0.047 Uiso 0.078(2) 1 calc R U P A 2
C11' C 0.4260(14) -0.276(4) 0.550(2) 0.039(4) Uani 0.078(2) 1 d G . P A 2
H11' H 0.4597 -0.2912 0.5863 0.047 Uiso 0.078(2) 1 calc R U P A 2
C12' C 0.4168(15) -0.115(3) 0.512(2) 0.039(4) Uani 0.078(2) 1 d DG . P A 2
C13' C 0.3675(16) -0.093(3) 0.459(2) 0.039(4) Uani 0.078(2) 1 d G . P A 2
H13' H 0.3612 0.0173 0.4323 0.047 Uiso 0.078(2) 1 calc R U P A 2
C14' C 0.3273(14) -0.232(4) 0.444(2) 0.039(4) Uani 0.078(2) 1 d G . P A 2
H14' H 0.2936 -0.2166 0.4083 0.047 Uiso 0.078(2) 1 calc R U P A 2
C15' C 0.459(3) 0.036(5) 0.525(4) 0.039(4) Uani 0.078(2) 1 d D . P A 2
H15' H 0.4846 0.0208 0.5716 0.047 Uiso 0.078(2) 1 calc R U P A 2
C16' C 0.468(2) 0.192(4) 0.486(3) 0.037(5) Uani 0.078(2) 1 d D . P A 2
H16' H 0.4447 0.2153 0.4384 0.044 Uiso 0.078(2) 1 calc R U P A 2
C17' C 0.5128(15) 0.328(4) 0.514(2) 0.037(5) Uani 0.078(2) 1 d DG . P A 2
C18' C 0.5369(18) 0.446(4) 0.4570(19) 0.037(5) Uani 0.078(2) 1 d G . P A 2
C19' C 0.5775(17) 0.576(4) 0.482(2) 0.037(5) Uani 0.078(2) 1 d G . P A 2
H19' H 0.5940 0.6570 0.4436 0.044 Uiso 0.078(2) 1 calc R U P A 2
C20' C 0.5940(16) 0.589(4) 0.564(2) 0.037(5) Uani 0.078(2) 1 d G . P A 2
H20' H 0.6217 0.6782 0.5816 0.044 Uiso 0.078(2) 1 calc R U P A 2
C21' C 0.570(2) 0.471(5) 0.621(2) 0.037(5) Uani 0.078(2) 1 d G . P A 2
H21' H 0.5810 0.4798 0.6768 0.044 Uiso 0.078(2) 1 calc R U P A 2
C22' C 0.5292(17) 0.341(4) 0.596(2) 0.037(5) Uani 0.078(2) 1 d G . P A 2
H22' H 0.5127 0.2603 0.6342 0.044 Uiso 0.078(2) 1 calc R U P A 2
N1' N 0.2559(17) -0.438(5) 0.685(4) 0.050(8) Uani 0.078(2) 1 d D U P A 2
H1C H 0.2404 -0.3342 0.6735 0.060 Uiso 0.078(2) 1 calc R U P A 2
H1D H 0.2335 -0.5339 0.6789 0.060 Uiso 0.078(2) 1 calc R U P A 2
N2' N 0.338(2) -0.611(5) 0.726(4) 0.050(8) Uani 0.078(2) 1 d D . P A 2
H2C H 0.3761 -0.6215 0.7414 0.060 Uiso 0.078(2) 1 calc R U P A 2
H2D H 0.3147 -0.7055 0.7197 0.060 Uiso 0.078(2) 1 calc R U P A 2
N3' N 0.3475(19) -0.306(5) 0.721(3) 0.050(8) Uani 0.078(2) 1 d D . P A 2
H3C H 0.3861 -0.3144 0.7368 0.060 Uiso 0.078(2) 1 calc R U P A 2
H3D H 0.3311 -0.2022 0.7122 0.060 Uiso 0.078(2) 1 calc R U P A 2
C23' C 0.3139(16) -0.451(5) 0.712(3) 0.050(8) Uani 0.078(2) 1 d D . P A 2
N4' N 0.4097(19) 1.111(4) 0.264(4) 0.038(7) Uani 0.078(2) 1 d D . P A 2
H4C H 0.3727 1.1175 0.2423 0.046 Uiso 0.078(2) 1 calc R U P A 2
H4D H 0.4303 1.2086 0.2742 0.046 Uiso 0.078(2) 1 calc R U P A 2
N5' N 0.4903(15) 0.947(5) 0.315(3) 0.038(7) Uani 0.078(2) 1 d D . P A 2
H5C H 0.5103 1.0448 0.3264 0.046 Uiso 0.078(2) 1 calc R U P A 2
H5D H 0.5069 0.8441 0.3263 0.046 Uiso 0.078(2) 1 calc R U P A 2
N6' N 0.4041(18) 0.806(4) 0.265(3) 0.038(7) Uani 0.078(2) 1 d D . P A 2
H6C H 0.3671 0.8101 0.2438 0.046 Uiso 0.078(2) 1 calc R U P A 2
H6D H 0.4211 0.7038 0.2767 0.046 Uiso 0.078(2) 1 calc R U P A 2
C24' C 0.4344(14) 0.955(4) 0.281(3) 0.038(7) Uani 0.078(2) 1 d D . P A 2

loop_
_atom_site_aniso_label
_atom_site_aniso_U_11
_atom_site_aniso_U_22
_atom_site_aniso_U_33
_atom_site_aniso_U_23
_atom_site_aniso_U_13
_atom_site_aniso_U_12
S1 0.0164(4) 0.0130(4) 0.0186(4) -0.0011(3) 0.0002(3) 0.0011(3)
S2 0.0176(4) 0.0138(4) 0.0181(4) -0.0018(3) 0.0012(4) 0.0012(3)
O1 0.0239(12) 0.0141(11) 0.0203(12) 0.0021(9) 0.0006(10) -0.0006(9)
O2 0.0153(12) 0.0226(12) 0.0242(14) -0.0032(10) -0.0035(10) 0.0005(9)
O3 0.0228(13) 0.0182(13) 0.0226(14) -0.0067(10) 0.0096(11) 0.0037(10)
O4 0.0182(12) 0.0229(11) 0.0212(14) -0.0015(11) -0.0020(11) -0.0010(10)
O5 0.0260(13) 0.0126(10) 0.0273(13) 0.0003(9) 0.0040(11) 0.0006(9)
O6 0.0243(13) 0.0142(12) 0.0223(13) -0.0062(10) 0.0079(11) 0.0018(10)
C1 0.0121(16) 0.0142(14) 0.0201(17) 0.0010(12) -0.0001(13) -0.0009(11)
C2 0.0169(15) 0.0124(13) 0.0193(16) 0.0020(12) 0.0011(12) -0.0011(11)
C3 0.0251(18) 0.0158(14) 0.0202(16) 0.0013(13) -0.0002(13) 0.0007(13)
C4 0.029(2) 0.0228(17) 0.024(2) 0.0027(14) -0.0075(16) 0.0031(15)
C5 0.0222(17) 0.0230(16) 0.0289(19) 0.0047(14) -0.0050(15) 0.0073(13)
C6 0.0198(16) 0.0153(14) 0.0261(18) 0.0004(13) 0.0009(14) 0.0041(12)
C7 0.0165(14) 0.0148(13) 0.0158(15) 0.0023(12) 0.0015(12) 0.0025(11)
C8 0.0177(17) 0.0161(16) 0.021(2) 0.0025(17) 0.0005(15) 0.0004(13)
C9 0.0165(15) 0.0125(13) 0.0211(16) 0.0013(12) 0.0068(13) 0.0016(11)
C10 0.0190(16) 0.0160(14) 0.0240(17) -0.0008(13) 0.0017(13) -0.0001(12)
C11 0.0211(16) 0.0120(13) 0.0243(17) -0.0019(12) 0.0055(13) 0.0006(11)
C12 0.0172(15) 0.0130(13) 0.0209(16) -0.0005(12) 0.0062(13) 0.0012(11)
C13 0.0173(15) 0.0157(14) 0.0234(17) -0.0034(12) 0.0000(13) 0.0016(12)
C14 0.0186(15) 0.0142(14) 0.0225(17) -0.0034(12) 0.0030(13) 0.0003(11)
C15 0.0171(16) 0.0171(14) 0.0204(19) 0.0001(14) 0.0017(14) 0.0039(13)
C16 0.0155(14) 0.0164(14) 0.0191(16) 0.0003(12) 0.0023(13) 0.0021(11)
C17 0.0158(14) 0.0129(13) 0.0212(17) 0.0002(12) -0.0012(12) 0.0005(11)
C18 0.0168(16) 0.0138(14) 0.0187(17) -0.0012(12) -0.0014(14) 0.0003(12)
C19 0.0228(18) 0.0184(15) 0.0292(19) -0.0047(13) -0.0017(15) 0.0071(13)
C20 0.0278(18) 0.0230(16) 0.029(2) -0.0015(14) -0.0079(15) 0.0121(14)
C21 0.038(2) 0.026(2) 0.025(2) -0.0021(15) -0.0128(19) 0.0061(17)
C22 0.0250(18) 0.0205(16) 0.0221(17) -0.0049(13) -0.0032(14) 0.0030(13)
N1 0.0246(16) 0.0148(13) 0.0304(17) 0.0012(11) -0.0083(14) -0.0017(11)
N2 0.0245(16) 0.0150(14) 0.0279(17) 0.0003(12) -0.0091(13) 0.0006(12)
N3 0.0271(16) 0.0175(14) 0.0298(18) 0.0049(12) -0.0101(13) -0.0007(12)
C23 0.025(2) 0.0167(17) 0.0170(18) 0.0012(13) -0.0001(15) 0.0018(14)
N4 0.0291(18) 0.0147(15) 0.0364(19) -0.0001(15) -0.0115(15) -0.0026(14)
N5 0.0233(16) 0.0159(14) 0.0346(17) -0.0008(12) -0.0076(14) -0.0002(12)
N6 0.0223(15) 0.0166(14) 0.0256(16) 0.0035(13) -0.0041(12) 0.0010(12)
C24 0.0257(19) 0.0167(17) 0.0180(18) 0.0002(13) -0.0003(15) -0.0014(14)
S1' 0.042(5) 0.033(5) 0.028(5) 0.014(4) -0.012(4) -0.008(4)
O1' 0.042(5) 0.033(5) 0.028(5) 0.014(4) -0.012(4) -0.008(4)
O2' 0.042(5) 0.033(5) 0.028(5) 0.014(4) -0.012(4) -0.008(4)
O3' 0.042(5) 0.033(5) 0.028(5) 0.014(4) -0.012(4) -0.008(4)
S2' 0.047(6) 0.035(5) 0.040(6) 0.006(5) -0.004(5) -0.008(5)
O4' 0.047(6) 0.035(5) 0.040(6) 0.006(5) -0.004(5) -0.008(5)
O5' 0.047(6) 0.035(5) 0.040(6) 0.006(5) -0.004(5) -0.008(5)
O6' 0.047(6) 0.035(5) 0.040(6) 0.006(5) -0.004(5) -0.008(5)
C1' 0.039(12) 0.044(12) 0.050(14) 0.000(10) 0.003(10) -0.004(9)
C2' 0.039(12) 0.044(12) 0.050(14) 0.000(10) 0.003(10) -0.004(9)
C3' 0.039(12) 0.044(12) 0.050(14) 0.000(10) 0.003(10) -0.004(9)
C4' 0.039(12) 0.044(12) 0.050(14) 0.000(10) 0.003(10) -0.004(9)
C5' 0.039(12) 0.044(12) 0.050(14) 0.000(10) 0.003(10) -0.004(9)
C6' 0.039(12) 0.044(12) 0.050(14) 0.000(10) 0.003(10) -0.004(9)
C7' 0.039(12) 0.044(12) 0.050(14) 0.000(10) 0.003(10) -0.004(9)
C8' 0.053(11) 0.024(8) 0.039(9) 0.007(7) 0.011(8) -0.012(8)
C9' 0.053(11) 0.024(8) 0.039(9) 0.007(7) 0.011(8) -0.012(8)
C10' 0.053(11) 0.024(8) 0.039(9) 0.007(7) 0.011(8) -0.012(8)
C11' 0.053(11) 0.024(8) 0.039(9) 0.007(7) 0.011(8) -0.012(8)
C12' 0.053(11) 0.024(8) 0.039(9) 0.007(7) 0.011(8) -0.012(8)
C13' 0.053(11) 0.024(8) 0.039(9) 0.007(7) 0.011(8) -0.012(8)
C14' 0.053(11) 0.024(8) 0.039(9) 0.007(7) 0.011(8) -0.012(8)
C15' 0.053(11) 0.024(8) 0.039(9) 0.007(7) 0.011(8) -0.012(8)
C16' 0.047(13) 0.024(9) 0.039(12) 0.001(8) 0.004(10) -0.015(8)
C17' 0.047(13) 0.024(9) 0.039(12) 0.001(8) 0.004(10) -0.015(8)
C18' 0.047(13) 0.024(9) 0.039(12) 0.001(8) 0.004(10) -0.015(8)
C19' 0.047(13) 0.024(9) 0.039(12) 0.001(8) 0.004(10) -0.015(8)
C20' 0.047(13) 0.024(9) 0.039(12) 0.001(8) 0.004(10) -0.015(8)
C21' 0.047(13) 0.024(9) 0.039(12) 0.001(8) 0.004(10) -0.015(8)
C22' 0.047(13) 0.024(9) 0.039(12) 0.001(8) 0.004(10) -0.015(8)
N1' 0.046(12) 0.045(12) 0.060(13) 0.007(10) -0.020(10) 0.003(10)
N2' 0.046(12) 0.045(12) 0.060(13) 0.007(10) -0.020(10) 0.003(10)
N3' 0.046(12) 0.045(12) 0.060(13) 0.007(10) -0.020(10) 0.003(10)
C23' 0.046(12) 0.045(12) 0.060(13) 0.007(10) -0.020(10) 0.003(10)
N4' 0.024(12) 0.033(16) 0.057(18) 0.010(14) 0.008(11) 0.001(12)
N5' 0.024(12) 0.033(16) 0.057(18) 0.010(14) 0.008(11) 0.001(12)
N6' 0.024(12) 0.033(16) 0.057(18) 0.010(14) 0.008(11) 0.001(12)
C24' 0.024(12) 0.033(16) 0.057(18) 0.010(14) 0.008(11) 0.001(12)

loop_
_atom_type_symbol
_atom_type_description
_atom_type_scat_dispersion_real
_atom_type_scat_dispersion_imag
_atom_type_scat_source
C C 0.0033 0.0016 'International Tables Vol C Tables 4.2.6.8 and 6.1.1.4'
H H 0.0000 0.0000 'International Tables Vol C Tables 4.2.6.8 and 6.1.1.4'
N N 0.0061 0.0033 'International Tables Vol C Tables 4.2.6.8 and 6.1.1.4'
O O 0.0106 0.0060 'International Tables Vol C Tables 4.2.6.8 and 6.1.1.4'
S S 0.1246 0.1234 'International Tables Vol C Tables 4.2.6.8 and 6.1.1.4'

loop_
_geom_angle_atom_site_label_1
_geom_angle_atom_site_label_2
_geom_angle_atom_site_label_3
_geom_angle
O2 S1 O3 112.33(16)
O2 S1 O1 112.59(15)
O3 S1 O1 111.02(16)
O2 S1 C1 108.83(16)
O3 S1 C1 105.70(16)
O1 S1 C1 105.90(15)
O4 S2 O5 112.11(15)
O4 S2 O6 111.92(16)
O5 S2 O6 110.83(16)
O4 S2 C18 109.11(17)
O5 S2 C18 106.11(16)
O6 S2 C18 106.41(16)
C6 C1 C2 121.1(3)
C6 C1 S1 116.8(3)
C2 C1 S1 121.9(2)
C3 C2 C1 116.7(3)
C3 C2 C7 119.4(3)
C1 C2 C7 123.9(3)
C4 C3 C2 122.1(3)
C4 C3 H3 119.0
C2 C3 H3 119.0
C3 C4 C5 120.4(4)
C3 C4 H4 119.8
C5 C4 H4 119.8
C4 C5 C6 119.0(3)
C4 C5 H5 120.5
C6 C5 H5 120.5
C1 C6 C5 120.7(3)
C1 C6 H6 119.6
C5 C6 H6 119.6
C8 C7 C2 123.0(3)
C8 C7 H7 118.5
C2 C7 H7 118.5
C7 C8 C9 126.6(4)
C7 C8 H8 116.7
C9 C8 H8 116.7
C14 C9 C10 117.4(3)
C14 C9 C8 123.4(3)
C10 C9 C8 119.2(3)
C11 C10 C9 121.8(3)
C11 C10 H10 119.1
C9 C10 H10 119.1
C10 C11 C12 120.8(3)
C10 C11 H11 119.6
C12 C11 H11 119.6
C13 C12 C11 117.6(3)
C13 C12 C15 118.9(3)
C11 C12 C15 123.5(3)
C14 C13 C12 121.2(3)
C14 C13 H13 119.4
C12 C13 H13 119.4
C13 C14 C9 121.1(3)
C13 C14 H14 119.4
C9 C14 H14 119.4
C16 C15 C12 126.8(3)
C16 C15 H15 116.6
C12 C15 H15 116.6
C15 C16 C17 123.5(3)
C15 C16 H16 118.2
C17 C16 H16 118.2
C22 C17 C18 117.0(3)
C22 C17 C16 119.5(3)
C18 C17 C16 123.5(3)
C19 C18 C17 121.0(3)
C19 C18 S2 116.8(3)
C17 C18 S2 122.2(3)
C20 C19 C18 120.7(3)
C20 C19 H19 119.7
C18 C19 H19 119.7
C19 C20 C21 119.0(3)
C19 C20 H20 120.5
C21 C20 H20 120.5
C20 C21 C22 120.9(4)
C20 C21 H21 119.5
C22 C21 H21 119.5
C21 C22 C17 121.4(3)
C21 C22 H22 119.3
C17 C22 H22 119.3
C23 N1 H1A 120.0
C23 N1 H1B 120.0
H1A N1 H1B 120.0
C23 N2 H2A 120.0
C23 N2 H2B 120.0
H2A N2 H2B 120.0
C23 N3 H3A 120.0
C23 N3 H3B 120.0
H3A N3 H3B 120.0
N2 C23 N3 120.9(3)
N2 C23 N1 119.3(3)
N3 C23 N1 119.8(3)
C24 N4 H4A 120.0
C24 N4 H4B 120.0
H4A N4 H4B 120.0
C24 N5 H5A 120.0
C24 N5 H5B 120.0
H5A N5 H5B 120.0
C24 N6 H6A 120.0
C24 N6 H6B 120.0
H6A N6 H6B 120.0
N5 C24 N6 119.8(3)
N5 C24 N4 120.2(3)
N6 C24 N4 120.0(3)
O1' S1' O2' 118(2)
O1' S1' O3' 126(3)
O2' S1' O3' 109(2)
O1' S1' C1' 101(2)
O2' S1' C1' 97(2)
O3' S1' C1' 98(2)
O5' S2' O6' 112(3)
O5' S2' O4' 110(2)
O6' S2' O4' 104(2)
O5' S2' C18' 112(2)
O6' S2' C18' 108.6(19)
O4' S2' C18' 109(2)
C2' C1' C6' 120.0
C2' C1' S1' 128(2)
C6' C1' S1' 111(2)
C1' C2' C3' 120.0
C1' C2' C7' 119(3)
C3' C2' C7' 121(3)
C4' C3' C2' 120.0
C4' C3' H3' 120.0
C2' C3' H3' 120.0
C3' C4' C5' 120.0
C3' C4' H4' 120.0
C5' C4' H4' 120.0
C4' C5' C6' 120.0
C4' C5' H5' 120.0
C6' C5' H5' 120.0
C5' C6' C1' 120.0
C5' C6' H6' 120.0
C1' C6' H6' 120.0
C8' C7' C2' 123(3)
C8' C7' H7' 118.6
C2' C7' H7' 118.6
C7' C8' C9' 130(4)
C7' C8' H8' 115.1
C9' C8' H8' 115.1
C10' C9' C14' 120.0
C10' C9' C8' 120(3)
C14' C9' C8' 120(3)
C9' C10' C11' 120.0
C9' C10' H10' 120.0
C11' C10' H10' 120.0
C12' C11' C10' 120.0
C12' C11' H11' 120.0
C10' C11' H11' 120.0
C13' C12' C11' 120.0
C13' C12' C15' 119(3)
C11' C12' C15' 121(3)
C12' C13' C14' 120.0
C12' C13' H13' 120.0
C14' C13' H13' 120.0
C13' C14' C9' 120.0
C13' C14' H14' 120.0
C9' C14' H14' 120.0
C16' C15' C12' 134(4)
C16' C15' H15' 113.1
C12' C15' H15' 113.1
C15' C16' C17' 124(3)
C15' C16' H16' 118.0
C17' C16' H16' 118.0
C18' C17' C22' 120.0
C18' C17' C16' 120(3)
C22' C17' C16' 120(3)
C19' C18' C17' 120.0
C19' C18' S2' 117.5(18)
C17' C18' S2' 122.5(18)
C20' C19' C18' 120.0
C20' C19' H19' 120.0
C18' C19' H19' 120.0
C21' C20' C19' 120.0
C21' C20' H20' 120.0
C19' C20' H20' 120.0
C22' C21' C20' 120.0
C22' C21' H21' 120.0
C20' C21' H21' 120.0
C21' C22' C17' 120.0
C21' C22' H22' 120.0
C17' C22' H22' 120.0
C23' N1' H1C 120.0
C23' N1' H1D 120.0
H1C N1' H1D 120.0
C23' N2' H2C 120.0
C23' N2' H2D 120.0
H2C N2' H2D 120.0
C23' N3' H3C 120.0
C23' N3' H3D 120.0
H3C N3' H3D 120.0
N3' C23' N2' 121.2(14)
N3' C23' N1' 119.6(13)
N2' C23' N1' 119.1(13)
C24' N4' H4C 120.0
C24' N4' H4D 120.0
H4C N4' H4D 120.0
C24' N5' H5C 120.0
C24' N5' H5D 120.0
H5C N5' H5D 120.0
C24' N6' H6C 120.0
C24' N6' H6D 120.0
H6C N6' H6D 120.0
N4' C24' N6' 121.1(14)
N4' C24' N5' 119.6(13)
N6' C24' N5' 119.3(13)

loop_
_geom_bond_atom_site_label_1
_geom_bond_atom_site_label_2
_geom_bond_distance
S1 O2 1.454(2)
S1 O3 1.463(3)
S1 O1 1.464(3)
S1 C1 1.783(4)
S2 O4 1.459(3)
S2 O5 1.468(2)
S2 O6 1.469(3)
S2 C18 1.774(4)
C1 C6 1.390(4)
C1 C2 1.415(4)
C2 C3 1.405(5)
C2 C7 1.478(4)
C3 C4 1.384(5)
C3 H3 0.9500
C4 C5 1.391(5)
C4 H4 0.9500
C5 C6 1.391(5)
C5 H5 0.9500
C6 H6 0.9500
C7 C8 1.340(5)
C7 H7 0.9500
C8 C9 1.474(4)
C8 H8 0.9500
C9 C14 1.394(4)
C9 C10 1.403(4)
C10 C11 1.379(4)
C10 H10 0.9500
C11 C12 1.402(5)
C11 H11 0.9500
C12 C13 1.401(4)
C12 C15 1.466(4)
C13 C14 1.391(4)
C13 H13 0.9500
C14 H14 0.9500
C15 C16 1.344(4)
C15 H15 0.9500
C16 C17 1.479(4)
C16 H16 0.9500
C17 C22 1.403(4)
C17 C18 1.411(4)
C18 C19 1.394(5)
C19 C20 1.383(5)
C19 H19 0.9500
C20 C21 1.384(6)
C20 H20 0.9500
C21 C22 1.384(5)
C21 H21 0.9500
C22 H22 0.9500
N1 C23 1.329(5)
N1 H1A 0.8800
N1 H1B 0.8800
N2 C23 1.322(5)
N2 H2A 0.8800
N2 H2B 0.8800
N3 C23 1.328(4)
N3 H3A 0.8800
N3 H3B 0.8800
N4 C24 1.331(4)
N4 H4A 0.8800
N4 H4B 0.8800
N5 C24 1.322(5)
N5 H5A 0.8800
N5 H5B 0.8800
N6 C24 1.327(4)
N6 H6A 0.8800
N6 H6B 0.8800
S1' O1' 1.30(4)
S1' O2' 1.47(4)
S1' O3' 1.58(4)
S1' C1' 1.80(3)
S2' O5' 1.44(4)
S2' O6' 1.62(4)
S2' O4' 1.63(5)
S2' C18' 1.86(3)
C1' C2' 1.3900
C1' C6' 1.3900
C2' C3' 1.3900
C2' C7' 1.482(14)
C3' C4' 1.3900
C3' H3' 0.9500
C4' C5' 1.3900
C4' H4' 0.9500
C5' C6' 1.3900
C5' H5' 0.9500
C6' H6' 0.9500
C7' C8' 1.360(15)
C7' H7' 0.9500
C8' C9' 1.485(15)
C8' H8' 0.9500
C9' C10' 1.3900
C9' C14' 1.3900
C10' C11' 1.3900
C10' H10' 0.9500
C11' C12' 1.3900
C11' H11' 0.9500
C12' C13' 1.3900
C12' C15' 1.483(15)
C13' C14' 1.3900
C13' H13' 0.9500
C14' H14' 0.9500
C15' C16' 1.359(15)
C15' H15' 0.9500
C16' C17' 1.489(14)
C16' H16' 0.9500
C17' C18' 1.3900
C17' C22' 1.3900
C18' C19' 1.3900
C19' C20' 1.3900
C19' H19' 0.9500
C20' C21' 1.3900
C20' H20' 0.9500
C21' C22' 1.3900
C21' H21' 0.9500
C22' H22' 0.9500
N1' C23' 1.344(13)
N1' H1C 0.8800
N1' H1D 0.8800
N2' C23' 1.333(13)
N2' H2C 0.8800
N2' H2D 0.8800
N3' C23' 1.330(13)
N3' H3C 0.8800
N3' H3D 0.8800
N4' C24' 1.331(13)
N4' H4C 0.8800
N4' H4D 0.8800
N5' C24' 1.343(13)
N5' H5C 0.8800
N5' H5D 0.8800
N6' C24' 1.332(13)
N6' H6C 0.8800
N6' H6D 0.8800
